data_9016701
loop_
_publ_author_name
'Daniel, P.'
'Barbey, L.'
'Groult, D.'
'Nguyen, N.'
'Van Tendeloo, G.'
'Raveau, B.'

_publ_section_title
;
 Mixed valent iron oxides with the 0201-1201 intergrowth structure:
 (Pb1-x Tlx) Sr4 Fe2 O9 (0<x<1)
 _cod_database_code 1001629
;
_journal_name_full 'European Journal of Solid State and Inorganic Chemistry'
_journal_page_first 235
_journal_page_last 244
_journal_volume 31
_journal_year 1994
_chemical_formula_sum 'Fe O4.5 Sr2 Tl0.482'
_space_group_IT_number 139
_symmetry_space_group_name_Hall '-I 4 2'
_symmetry_space_group_name_H-M 'I 4/m m m'
_cell_angle_alpha 90
_cell_angle_beta 90
_cell_angle_gamma 90
_cell_length_a 3.8048
_cell_length_b 3.8048
_cell_length_c 30.46799
_cell_formula_units_Z 4
_cell_volume 441.070
_database_code_amcsd 0012587
_exptl_crystal_density_diffrn 6.049
_cod_duplicate_entry 1001629
_cod_original_formula_sum 'Tl.482 Sr2 Fe O4.5'
_cod_database_code 9016701
_amcsd_formula_title 'Fe2 O9 Sr4 Tl0.965'

loop_
_space_group_symop_operation_xyz
x,y,z
1/2+x,1/2+y,1/2+z
-y,-x,z
1/2-y,1/2-x,1/2+z
y,x,-z
1/2+y,1/2+x,1/2-z
y,-x,-z
1/2+y,1/2-x,1/2-z
-y,x,z
1/2-y,1/2+x,1/2+z
x,-y,z
1/2+x,1/2-y,1/2+z
-x,y,-z
1/2-x,1/2+y,1/2-z
x,y,-z
1/2+x,1/2+y,1/2-z
-x,-y,z
1/2-x,1/2-y,1/2+z
y,x,z
1/2+y,1/2+x,1/2+z
-y,-x,-z
1/2-y,1/2-x,1/2-z
-y,x,-z
1/2-y,1/2+x,1/2-z
y,-x,z
1/2+y,1/2-x,1/2+z
-x,y,z
1/2-x,1/2+y,1/2+z
x,-y,-z
1/2+x,1/2-y,1/2-z
-x,-y,-z
1/2-x,1/2-y,1/2-z

loop_
_atom_site_label
_atom_site_fract_x
_atom_site_fract_y
_atom_site_fract_z
_atom_site_occupancy
Tl1 0.08300 0.00000 0.00000 0.24120
Sr1 0.50000 0.50000 0.08290 1.00000
Sr2 0.50000 0.50000 0.20490 1.00000
Fe1 0.00000 0.00000 0.14900 1.00000
O1 0.13700 0.00000 0.50000 0.25000
O2 0.00000 0.00000 0.06840 1.00000
O3 0.50000 0.00000 0.14310 1.00000
O4 0.00000 0.00000 0.21440 1.00000

loop_
_cod_related_entry_id
_cod_related_entry_database
_cod_related_entry_code
1 AMCSD 0012587
